data_7113430
loop_
_publ_author_name
'Xiaolin Pan'
'Mo Chen'
'Liangqing Yao'
'Jie Wu'

_publ_section_title
;
 Access to 6H-naphtho[2,3-c]chromenes by a palladium-catalyzed reaction of
 2-haloaryl allene with 2-alkynylphenol
;
_journal_name_full Chem.Commun.
_journal_page_first 5891
_journal_paper_doi 10.1039/C4CC00374H
_journal_volume 50
_journal_year 2014
_chemical_formula_sum 'C41 H31 O3 P'
_chemical_formula_weight 602.63
_chemical_name_systematic
; 
 ? 
;
_space_group_crystal_system monoclinic
_space_group_IT_number 14
_space_group_name_Hall '-P 2yn'
_space_group_name_H-M_alt 'P 1 21/n 1'
_symmetry_space_group_name_Hall '-P 2yn'
_symmetry_space_group_name_H-M 'P 1 21/n 1'
_atom_sites_solution_hydrogens mixed
_audit_creation_method SHELXL-2013
_cell_angle_alpha 90
_cell_angle_beta 112.165(2)
_cell_angle_gamma 90
_cell_formula_units_Z 4
_cell_length_a 16.0608(16)
_cell_length_b 11.8250(12)
_cell_length_c 17.8998(18)
_cell_measurement_reflns_used 7237
_cell_measurement_temperature 203(2)
_cell_measurement_theta_max 26.65
_cell_measurement_theta_min 2.20
_cell_volume 3148.3(6)
_computing_cell_refinement 'Bruker SAINT'
_computing_data_collection 'Bruker APEX2'
_computing_data_reduction 'Bruker SAINT'
_computing_molecular_graphics 'Bruker SHELXTL'
_computing_publication_material 'Bruker SHELXTL'
_computing_structure_refinement 'SHELXL-2013 (Sheldrick, 2013)'
_computing_structure_solution 'SHELXS-97 (Sheldrick, 2008)'
_diffrn_ambient_temperature 203(2)
_diffrn_measured_fraction_theta_full 0.995
_diffrn_measured_fraction_theta_max 0.994
_diffrn_measurement_device_type 'Bruker APEX-II CCD'
_diffrn_measurement_method '\f and \w scans'
_diffrn_radiation_type MoK\a
_diffrn_radiation_wavelength 0.71073
_diffrn_reflns_av_R_equivalents 0.0274
_diffrn_reflns_av_unetI/netI 0.0313
_diffrn_reflns_Laue_measured_fraction_full 0.995
_diffrn_reflns_Laue_measured_fraction_max 0.994
_diffrn_reflns_limit_h_max 20
_diffrn_reflns_limit_h_min -20
_diffrn_reflns_limit_k_max 14
_diffrn_reflns_limit_k_min -14
_diffrn_reflns_limit_l_max 14
_diffrn_reflns_limit_l_min -22
_diffrn_reflns_number 21150
_diffrn_reflns_point_group_measured_fraction_full 0.995
_diffrn_reflns_point_group_measured_fraction_max 0.994
_diffrn_reflns_theta_full 25.242
_diffrn_reflns_theta_max 26.691
_diffrn_reflns_theta_min 1.454
_exptl_absorpt_coefficient_mu 0.127
_exptl_absorpt_correction_T_max 0.745
_exptl_absorpt_correction_T_min 0.692
_exptl_absorpt_correction_type multi-scan
_exptl_absorpt_process_details sadabs
_exptl_crystal_colour colourless
_exptl_crystal_density_diffrn 1.271
_exptl_crystal_description block
_exptl_crystal_F_000 1264
_exptl_crystal_size_max 0.250
_exptl_crystal_size_mid 0.180
_exptl_crystal_size_min 0.130
_refine_diff_density_max 0.289
_refine_diff_density_min -0.509
_refine_diff_density_rms 0.059
_refine_ls_extinction_method none
_refine_ls_goodness_of_fit_ref 1.061
_refine_ls_hydrogen_treatment mixed
_refine_ls_matrix_type full
_refine_ls_number_parameters 412
_refine_ls_number_reflns 6613
_refine_ls_number_restraints 3
_refine_ls_restrained_S_all 1.063
_refine_ls_R_factor_all 0.0559
_refine_ls_R_factor_gt 0.0425
_refine_ls_shift/su_max 0.006
_refine_ls_shift/su_mean 0.000
_refine_ls_structure_factor_coef Fsqd
_refine_ls_weighting_details
; 
 w=1/[\s^2^(Fo^2^)+(0.0779P)^2^+0.9973P] 
 where P=(Fo^2^+2Fc^2^)/3 
;
_refine_ls_weighting_scheme calc
_refine_ls_wR_factor_gt 0.1200
_refine_ls_wR_factor_ref 0.1375
_reflns_Friedel_coverage 0.000
_reflns_number_gt 5317
_reflns_number_total 6613
_reflns_threshold_expression 'I > 2\s(I)'
_cod_data_source_file c4cc00374h2.cif
_cod_data_source_block mo_30718b
_cod_original_cell_volume 3148.3(5)
_cod_database_code 7113430
_shelx_space_group_comment
; 
The symmetry employed for this shelxl refinement is uniquely defined 
by the following loop, which should always be used as a source of 
symmetry information in preference to the above space-group names. 
They are only intended as comments. 
;
_shelx_estimated_absorpt_t_min 0.969
_shelx_estimated_absorpt_t_max 0.984
_shelxl_version_number 2013-2

loop_
_space_group_symop_operation_xyz
'x, y, z'
'-x+1/2, y+1/2, -z+1/2'
'-x, -y, -z'
'x-1/2, -y-1/2, z-1/2'

loop_
_atom_site_label
_atom_site_type_symbol
_atom_site_fract_x
_atom_site_fract_y
_atom_site_fract_z
_atom_site_U_iso_or_equiv
_atom_site_adp_type
_atom_site_occupancy
_atom_site_site_symmetry_order
_atom_site_calc_flag
_atom_site_refinement_flags_posn
_atom_site_refinement_flags_adp
P1 P 0.51533(3) 0.24991(3) 0.16378(2) 0.02006(12) Uani 1 1 d . .
O1 O 0.59339(8) 0.20496(10) 0.23254(7) 0.0269(3) Uani 1 1 d . .
O2 O 0.42550(9) 0.06538(11) 0.33361(7) 0.0323(3) Uani 1 1 d . .
C1 C 0.41423(10) 0.16282(13) 0.13846(9) 0.0204(3) Uani 1 1 d . .
C2 C 0.40808(10) 0.08528(12) 0.19419(9) 0.0195(3) Uani 1 1 d . .
C3 C 0.47486(11) 0.08160(14) 0.28121(9) 0.0240(3) Uani 1 1 d . .
H3 H 0.5040 0.1568 0.2938 0.029 Uiso 1 1 calc R U
C4 C 0.37792(12) -0.03387(15) 0.31833(11) 0.0302(4) Uani 1 1 d . .
C5 C 0.37452(14) -0.0936(2) 0.38399(13) 0.0446(5) Uani 1 1 d . .
H5 H 0.4032 -0.0656 0.4367 0.053 Uiso 1 1 calc R U
C6 C 0.32811(14) -0.1950(2) 0.37042(15) 0.0509(6) Uani 1 1 d . .
H6 H 0.3246 -0.2359 0.4142 0.061 Uiso 1 1 calc R U
C7 C 0.28698(13) -0.23643(17) 0.29299(15) 0.0436(5) Uani 1 1 d . .
H7 H 0.2567 -0.3062 0.2844 0.052 Uiso 1 1 calc R U
C8 C 0.29008(12) -0.17577(15) 0.22817(13) 0.0339(4) Uani 1 1 d . .
H8 H 0.2626 -0.2055 0.1758 0.041 Uiso 1 1 calc R U
C9 C 0.33368(11) -0.07037(14) 0.23900(11) 0.0258(4) Uani 1 1 d . .
C10 C 0.33447(10) 0.00699(13) 0.17383(9) 0.0207(3) Uani 1 1 d . .
C11 C 0.26651(10) 0.01127(13) 0.09774(10) 0.0223(3) Uani 1 1 d . .
C12 C 0.26992(11) 0.09312(14) 0.04028(10) 0.0234(3) Uani 1 1 d . .
C13 C 0.19876(12) 0.10266(16) -0.03659(11) 0.0326(4) Uani 1 1 d . .
H13 H 0.1512 0.0504 -0.0512 0.039 Uiso 1 1 calc R U
C14 C 0.19815(13) 0.18565(18) -0.08925(12) 0.0397(5) Uani 1 1 d . .
H14 H 0.1505 0.1901 -0.1398 0.048 Uiso 1 1 calc R U
C15 C 0.26835(13) 0.26479(17) -0.06850(12) 0.0367(4) Uani 1 1 d . .
H15 H 0.2674 0.3227 -0.1048 0.044 Uiso 1 1 calc R U
C16 C 0.33799(12) 0.25770(15) 0.00440(11) 0.0295(4) Uani 1 1 d . .
H16 H 0.3842 0.3118 0.0177 0.035 Uiso 1 1 calc R U
C17 C 0.34277(10) 0.17112(13) 0.06078(10) 0.0225(3) Uani 1 1 d . .
C18 C 0.48743(11) 0.39053(13) 0.18567(10) 0.0244(3) Uani 1 1 d . .
C19 C 0.55915(13) 0.46341(15) 0.22366(11) 0.0325(4) Uani 1 1 d . .
H19 H 0.6179 0.4412 0.2311 0.039 Uiso 1 1 calc R U
C20 C 0.54424(15) 0.56848(16) 0.25054(13) 0.0404(5) Uani 1 1 d . .
H20 H 0.5929 0.6171 0.2765 0.049 Uiso 1 1 calc R U
C21 C 0.45817(15) 0.60166(16) 0.23919(12) 0.0398(5) Uani 1 1 d . .
H21 H 0.4483 0.6727 0.2579 0.048 Uiso 1 1 calc R U
C22 C 0.38644(14) 0.53119(16) 0.20057(12) 0.0356(4) Uani 1 1 d . .
H22 H 0.3277 0.5550 0.1919 0.043 Uiso 1 1 calc R U
C23 C 0.40090(12) 0.42490(15) 0.17442(11) 0.0289(4) Uani 1 1 d . .
H23 H 0.3520 0.3763 0.1491 0.035 Uiso 1 1 calc R U
C24 C 0.54399(11) 0.25209(13) 0.07541(10) 0.0239(3) Uani 1 1 d . .
C25 C 0.55413(12) 0.35076(15) 0.03773(11) 0.0304(4) Uani 1 1 d . .
H25 H 0.5436 0.4213 0.0566 0.036 Uiso 1 1 calc R U
C26 C 0.58002(13) 0.34492(17) -0.02817(12) 0.0369(4) Uani 1 1 d . .
H26 H 0.5862 0.4116 -0.0542 0.044 Uiso 1 1 calc R U
C27 C 0.59663(14) 0.24168(18) -0.05533(13) 0.0406(5) Uani 1 1 d . .
H27 H 0.6137 0.2381 -0.1000 0.049 Uiso 1 1 calc R U
C28 C 0.58828(15) 0.14344(18) -0.01711(13) 0.0416(5) Uani 1 1 d . .
H28 H 0.6004 0.0732 -0.0354 0.050 Uiso 1 1 calc R U
C29 C 0.56203(13) 0.14818(16) 0.04809(11) 0.0333(4) Uani 1 1 d . .
H29 H 0.5564 0.0811 0.0740 0.040 Uiso 1 1 calc R U
C30 C 0.54890(11) -0.00568(14) 0.29941(11) 0.0294(4) Uani 1 1 d . .
C31 C 0.55804(13) -0.07652(16) 0.24204(14) 0.0393(5) Uani 1 1 d . .
H31 H 0.5154 -0.0743 0.1889 0.047 Uiso 1 1 calc R U
C32 C 0.63017(15) -0.15171(18) 0.26228(18) 0.0556(6) Uani 1 1 d . .
H32 H 0.6363 -0.1993 0.2226 0.067 Uiso 1 1 calc R U
C33 C 0.69242(15) -0.1564(2) 0.3403(2) 0.0645(8) Uani 1 1 d . .
H33 H 0.7408 -0.2075 0.3540 0.077 Uiso 1 1 calc R U
C34 C 0.68363(16) -0.0866(2) 0.39762(18) 0.0663(8) Uani 1 1 d . .
H34 H 0.7261 -0.0897 0.4508 0.080 Uiso 1 1 calc R U
C35 C 0.61264(13) -0.0114(2) 0.37801(13) 0.0477(5) Uani 1 1 d . .
H35 H 0.6073 0.0362 0.4180 0.057 Uiso 1 1 calc R U
C36 C 0.18348(11) -0.05989(14) 0.07597(10) 0.0263(4) Uani 1 1 d . .
C37 C 0.12307(11) -0.03734(15) 0.11249(11) 0.0297(4) Uani 1 1 d . .
H37 H 0.1335 0.0243 0.1481 0.036 Uiso 1 1 calc R U
C38 C 0.04781(12) -0.10390(18) 0.09748(12) 0.0388(4) Uani 1 1 d . .
H38 H 0.0082 -0.0888 0.1238 0.047 Uiso 1 1 calc R U
C39 C 0.03097(14) -0.19253(19) 0.04381(15) 0.0484(5) Uani 1 1 d . .
H39 H -0.0196 -0.2389 0.0342 0.058 Uiso 1 1 calc R U
C40 C 0.08798(15) -0.2132(2) 0.00434(15) 0.0507(6) Uani 1 1 d . .
H40 H 0.0751 -0.2721 -0.0336 0.061 Uiso 1 1 calc R U
C41 C 0.16456(13) -0.14773(17) 0.02008(13) 0.0396(5) Uani 1 1 d . .
H41 H 0.2035 -0.1626 -0.0069 0.048 Uiso 1 1 calc R U
O3 O 0.75152(14) 0.5909(2) 0.25406(18) 0.0908(7) Uani 1 1 d D .
H3A H 0.800(2) 0.634(3) 0.264(3) 0.136 Uiso 1 1 d D U
H3B H 0.771(3) 0.521(2) 0.248(3) 0.136 Uiso 1 1 d D U

loop_
_atom_site_aniso_label
_atom_site_aniso_U_11
_atom_site_aniso_U_22
_atom_site_aniso_U_33
_atom_site_aniso_U_23
_atom_site_aniso_U_13
_atom_site_aniso_U_12
P1 0.0220(2) 0.0191(2) 0.0197(2) 0.00085(15) 0.00849(17) -0.00164(15)
O1 0.0230(6) 0.0281(6) 0.0260(6) 0.0020(5) 0.0052(5) -0.0018(5)
O2 0.0395(7) 0.0383(7) 0.0221(6) 0.0012(5) 0.0150(5) -0.0052(6)
C1 0.0215(7) 0.0193(7) 0.0208(8) -0.0002(6) 0.0085(6) 0.0003(6)
C2 0.0211(7) 0.0181(7) 0.0200(8) -0.0007(6) 0.0085(6) 0.0016(6)
C3 0.0267(8) 0.0259(8) 0.0185(8) 0.0037(6) 0.0074(6) -0.0038(6)
C4 0.0278(8) 0.0339(9) 0.0317(9) 0.0092(7) 0.0147(7) 0.0012(7)
C5 0.0371(10) 0.0625(14) 0.0369(11) 0.0200(10) 0.0172(9) 0.0004(9)
C6 0.0322(10) 0.0632(15) 0.0597(15) 0.0382(12) 0.0201(10) 0.0022(10)
C7 0.0288(9) 0.0347(10) 0.0699(16) 0.0243(10) 0.0216(10) 0.0022(8)
C8 0.0248(8) 0.0255(9) 0.0536(12) 0.0097(8) 0.0171(8) 0.0024(7)
C9 0.0227(8) 0.0248(8) 0.0331(9) 0.0067(7) 0.0140(7) 0.0031(6)
C10 0.0213(7) 0.0191(7) 0.0237(8) -0.0011(6) 0.0109(6) 0.0003(6)
C11 0.0217(7) 0.0224(8) 0.0246(8) -0.0055(6) 0.0108(6) 0.0004(6)
C12 0.0227(8) 0.0256(8) 0.0217(8) -0.0038(6) 0.0083(6) 0.0023(6)
C13 0.0258(8) 0.0402(10) 0.0271(9) -0.0046(8) 0.0045(7) -0.0012(7)
C14 0.0339(10) 0.0523(12) 0.0235(9) 0.0028(8) 0.0000(8) 0.0039(9)
C15 0.0371(10) 0.0441(11) 0.0257(9) 0.0128(8) 0.0080(8) 0.0073(8)
C16 0.0299(9) 0.0319(9) 0.0263(9) 0.0062(7) 0.0101(7) 0.0013(7)
C17 0.0236(8) 0.0230(8) 0.0214(8) 0.0005(6) 0.0091(6) 0.0030(6)
C18 0.0330(9) 0.0227(8) 0.0206(8) 0.0015(6) 0.0137(7) -0.0014(6)
C19 0.0331(9) 0.0270(9) 0.0380(10) -0.0030(7) 0.0142(8) -0.0040(7)
C20 0.0518(12) 0.0268(9) 0.0429(12) -0.0069(8) 0.0181(10) -0.0090(8)
C21 0.0633(13) 0.0254(9) 0.0385(11) -0.0022(8) 0.0280(10) 0.0041(9)
C22 0.0447(11) 0.0337(10) 0.0371(10) 0.0035(8) 0.0252(9) 0.0087(8)
C23 0.0340(9) 0.0285(9) 0.0293(9) 0.0008(7) 0.0179(8) -0.0009(7)
C24 0.0242(8) 0.0270(8) 0.0219(8) 0.0006(6) 0.0102(7) -0.0007(6)
C25 0.0353(9) 0.0290(9) 0.0302(9) 0.0032(7) 0.0161(8) 0.0006(7)
C26 0.0411(10) 0.0435(11) 0.0315(10) 0.0098(8) 0.0198(8) -0.0001(9)
C27 0.0403(11) 0.0583(13) 0.0315(10) 0.0018(9) 0.0228(9) 0.0061(9)
C28 0.0507(12) 0.0425(11) 0.0397(11) -0.0047(9) 0.0264(10) 0.0089(9)
C29 0.0405(10) 0.0297(9) 0.0346(10) 0.0008(8) 0.0199(8) 0.0036(8)
C30 0.0229(8) 0.0280(9) 0.0331(9) 0.0105(7) 0.0059(7) -0.0040(7)
C31 0.0304(9) 0.0286(10) 0.0527(12) 0.0014(9) 0.0086(9) 0.0013(7)
C32 0.0419(12) 0.0294(11) 0.093(2) 0.0006(11) 0.0229(13) 0.0052(9)
C33 0.0313(11) 0.0453(14) 0.106(2) 0.0297(15) 0.0143(13) 0.0117(10)
C34 0.0367(12) 0.0730(18) 0.0687(17) 0.0347(15) -0.0032(12) 0.0070(12)
C35 0.0319(10) 0.0644(14) 0.0371(11) 0.0166(10) 0.0022(9) -0.0018(10)
C36 0.0217(8) 0.0257(8) 0.0291(9) -0.0034(7) 0.0068(7) -0.0019(6)
C37 0.0244(8) 0.0325(9) 0.0314(9) -0.0051(7) 0.0096(7) -0.0022(7)
C38 0.0254(9) 0.0505(12) 0.0411(11) -0.0032(9) 0.0133(8) -0.0062(8)
C39 0.0317(10) 0.0507(13) 0.0600(14) -0.0108(11) 0.0142(10) -0.0196(9)
C40 0.0456(12) 0.0454(12) 0.0604(15) -0.0270(11) 0.0192(11) -0.0190(10)
C41 0.0332(10) 0.0408(11) 0.0474(12) -0.0186(9) 0.0181(9) -0.0083(8)
O3 0.0528(11) 0.0792(15) 0.148(2) -0.0039(15) 0.0464(14) -0.0111(10)

loop_
_atom_type_symbol
_atom_type_description
_atom_type_scat_dispersion_real
_atom_type_scat_dispersion_imag
_atom_type_scat_source
C C 0.0033 0.0016 'International Tables Vol C Tables 4.2.6.8 and 6.1.1.4'
H H 0.0000 0.0000 'International Tables Vol C Tables 4.2.6.8 and 6.1.1.4'
O O 0.0106 0.0060 'International Tables Vol C Tables 4.2.6.8 and 6.1.1.4'
P P 0.1023 0.0942 'International Tables Vol C Tables 4.2.6.8 and 6.1.1.4'

loop_
_geom_angle_atom_site_label_1
_geom_angle_atom_site_label_2
_geom_angle_atom_site_label_3
_geom_angle
O1 P1 C18 110.56(7)
O1 P1 C24 108.45(7)
C18 P1 C24 110.08(7)
O1 P1 C1 113.38(7)
C18 P1 C1 107.62(7)
C24 P1 C1 106.66(7)
C4 O2 C3 112.56(13)
C2 C1 C17 119.66(14)
C2 C1 P1 119.46(12)
C17 C1 P1 120.84(11)
C1 C2 C10 121.29(14)
C1 C2 C3 122.78(14)
C10 C2 C3 115.84(13)
O2 C3 C30 110.30(13)
O2 C3 C2 108.62(12)
C30 C3 C2 115.62(14)
O2 C3 H3 107.3
C30 C3 H3 107.3
C2 C3 H3 107.3
O2 C4 C5 117.58(17)
O2 C4 C9 119.98(14)
C5 C4 C9 122.43(18)
C6 C5 C4 118.8(2)
C6 C5 H5 120.6
C4 C5 H5 120.6
C7 C6 C5 120.37(19)
C7 C6 H6 119.8
C5 C6 H6 119.8
C6 C7 C8 120.26(19)
C6 C7 H7 119.9
C8 C7 H7 119.9
C7 C8 C9 121.2(2)
C7 C8 H8 119.4
C9 C8 H8 119.4
C4 C9 C8 116.76(16)
C4 C9 C10 117.16(15)
C8 C9 C10 126.05(17)
C11 C10 C2 119.52(14)
C11 C10 C9 123.78(14)
C2 C10 C9 116.59(14)
C10 C11 C12 120.10(14)
C10 C11 C36 121.86(14)
C12 C11 C36 117.73(14)
C13 C12 C17 118.66(15)
C13 C12 C11 120.99(15)
C17 C12 C11 120.26(14)
C14 C13 C12 121.41(17)
C14 C13 H13 119.3
C12 C13 H13 119.3
C13 C14 C15 120.22(17)
C13 C14 H14 119.9
C15 C14 H14 119.9
C16 C15 C14 119.96(17)
C16 C15 H15 120.0
C14 C15 H15 120.0
C15 C16 C17 121.98(17)
C15 C16 H16 119.0
C17 C16 H16 119.0
C16 C17 C12 117.70(15)
C16 C17 C1 123.21(15)
C12 C17 C1 118.99(14)
C23 C18 C19 119.21(16)
C23 C18 P1 123.77(13)
C19 C18 P1 116.68(13)
C20 C19 C18 120.32(17)
C20 C19 H19 119.8
C18 C19 H19 119.8
C21 C20 C19 119.99(18)
C21 C20 H20 120.0
C19 C20 H20 120.0
C20 C21 C22 120.31(17)
C20 C21 H21 119.8
C22 C21 H21 119.8
C21 C22 C23 120.07(18)
C21 C22 H22 120.0
C23 C22 H22 120.0
C18 C23 C22 120.07(17)
C18 C23 H23 120.0
C22 C23 H23 120.0
C25 C24 C29 119.54(16)
C25 C24 P1 123.57(13)
C29 C24 P1 116.76(12)
C24 C25 C26 119.82(17)
C24 C25 H25 120.1
C26 C25 H25 120.1
C27 C26 C25 120.18(17)
C27 C26 H26 119.9
C25 C26 H26 119.9
C26 C27 C28 120.21(17)
C26 C27 H27 119.9
C28 C27 H27 119.9
C27 C28 C29 120.11(18)
C27 C28 H28 119.9
C29 C28 H28 119.9
C28 C29 C24 120.12(17)
C28 C29 H29 119.9
C24 C29 H29 119.9
C31 C30 C35 118.63(18)
C31 C30 C3 123.42(16)
C35 C30 C3 117.91(18)
C30 C31 C32 120.4(2)
C30 C31 H31 119.8
C32 C31 H31 119.8
C33 C32 C31 120.2(2)
C33 C32 H32 119.9
C31 C32 H32 119.9
C34 C33 C32 119.7(2)
C34 C33 H33 120.1
C32 C33 H33 120.1
C33 C34 C35 120.5(2)
C33 C34 H34 119.8
C35 C34 H34 119.8
C34 C35 C30 120.6(2)
C34 C35 H35 119.7
C30 C35 H35 119.7
C37 C36 C41 118.71(16)
C37 C36 C11 118.83(15)
C41 C36 C11 122.46(15)
C38 C37 C36 121.06(17)
C38 C37 H37 119.5
C36 C37 H37 119.5
C39 C38 C37 119.76(18)
C39 C38 H38 120.1
C37 C38 H38 120.1
C40 C39 C38 120.04(18)
C40 C39 H39 120.0
C38 C39 H39 120.0
C39 C40 C41 120.51(19)
C39 C40 H40 119.7
C41 C40 H40 119.7
C40 C41 C36 119.83(18)
C40 C41 H41 120.1
C36 C41 H41 120.1
H3A O3 H3B 103(4)

loop_
_geom_bond_atom_site_label_1
_geom_bond_atom_site_label_2
_geom_bond_distance
P1 O1 1.4849(12)
P1 C18 1.8034(17)
P1 C24 1.8067(17)
P1 C1 1.8295(16)
O2 C4 1.371(2)
O2 C3 1.4512(19)
C1 C2 1.386(2)
C1 C17 1.434(2)
C2 C10 1.436(2)
C2 C3 1.523(2)
C3 C30 1.514(2)
C3 H3 0.9900
C4 C5 1.390(2)
C4 C9 1.395(3)
C5 C6 1.385(3)
C5 H5 0.9400
C6 C7 1.381(4)
C6 H6 0.9400
C7 C8 1.381(3)
C7 H7 0.9400
C8 C9 1.407(2)
C8 H8 0.9400
C9 C10 1.486(2)
C10 C11 1.388(2)
C11 C12 1.428(2)
C11 C36 1.499(2)
C12 C13 1.423(2)
C12 C17 1.425(2)
C13 C14 1.358(3)
C13 H13 0.9400
C14 C15 1.403(3)
C14 H14 0.9400
C15 C16 1.364(3)
C15 H15 0.9400
C16 C17 1.419(2)
C16 H16 0.9400
C18 C23 1.388(2)
C18 C19 1.393(2)
C19 C20 1.386(3)
C19 H19 0.9400
C20 C21 1.376(3)
C20 H20 0.9400
C21 C22 1.378(3)
C21 H21 0.9400
C22 C23 1.391(2)
C22 H22 0.9400
C23 H23 0.9400
C24 C25 1.388(2)
C24 C29 1.393(2)
C25 C26 1.392(3)
C25 H25 0.9400
C26 C27 1.377(3)
C26 H26 0.9400
C27 C28 1.380(3)
C27 H27 0.9400
C28 C29 1.383(3)
C28 H28 0.9400
C29 H29 0.9400
C30 C31 1.375(3)
C30 C35 1.395(3)
C31 C32 1.395(3)
C31 H31 0.9400
C32 C33 1.378(4)
C32 H32 0.9400
C33 C34 1.365(4)
C33 H33 0.9400
C34 C35 1.383(3)
C34 H34 0.9400
C35 H35 0.9400
C36 C37 1.385(2)
C36 C41 1.394(2)
C37 C38 1.381(2)
C37 H37 0.9400
C38 C39 1.378(3)
C38 H38 0.9400
C39 C40 1.373(3)
C39 H39 0.9400
C40 C41 1.389(3)
C40 H40 0.9400
C41 H41 0.9400
O3 H3A 0.898(19)
O3 H3B 0.908(18)

loop_
_geom_hbond_atom_site_label_D
_geom_hbond_atom_site_label_H
_geom_hbond_atom_site_label_A
_geom_hbond_distance_DH
_geom_hbond_distance_HA
_geom_hbond_distance_DA
_geom_hbond_angle_DHA
_geom_hbond_site_symmetry_A
O3 H3A O1 0.898(19) 1.88(2) 2.762(2) 168(4) 2_655

loop_
_geom_torsion_atom_site_label_1
_geom_torsion_atom_site_label_2
_geom_torsion_atom_site_label_3
_geom_torsion_atom_site_label_4
_geom_torsion
O1 P1 C1 C2 17.67(15)
C18 P1 C1 C2 -104.93(13)
C24 P1 C1 C2 136.96(12)
O1 P1 C1 C17 -160.19(12)
C18 P1 C1 C17 77.21(14)
C24 P1 C1 C17 -40.89(14)
C17 C1 C2 C10 4.6(2)
P1 C1 C2 C10 -173.31(11)
C17 C1 C2 C3 -171.90(14)
P1 C1 C2 C3 10.2(2)
C4 O2 C3 C30 -66.87(17)
C4 O2 C3 C2 60.81(17)
C1 C2 C3 O2 137.20(14)
C10 C2 C3 O2 -39.45(18)
C1 C2 C3 C30 -98.21(17)
C10 C2 C3 C30 85.14(16)
C3 O2 C4 C5 141.61(16)
C3 O2 C4 C9 -39.6(2)
O2 C4 C5 C6 -178.99(18)
C9 C4 C5 C6 2.3(3)
C4 C5 C6 C7 0.8(3)
C5 C6 C7 C8 -1.4(3)
C6 C7 C8 C9 -0.9(3)
O2 C4 C9 C8 176.84(15)
C5 C4 C9 C8 -4.5(3)
O2 C4 C9 C10 -5.0(2)
C5 C4 C9 C10 173.65(16)
C7 C8 C9 C4 3.8(2)
C7 C8 C9 C10 -174.18(16)
C1 C2 C10 C11 -2.1(2)
C3 C2 C10 C11 174.58(14)
C1 C2 C10 C9 -178.54(14)
C3 C2 C10 C9 -1.84(19)
C4 C9 C10 C11 -150.48(16)
C8 C9 C10 C11 27.5(2)
C4 C9 C10 C2 25.8(2)
C8 C9 C10 C2 -156.30(15)
C2 C10 C11 C12 -0.1(2)
C9 C10 C11 C12 176.09(14)
C2 C10 C11 C36 -173.53(14)
C9 C10 C11 C36 2.6(2)
C10 C11 C12 C13 -176.83(15)
C36 C11 C12 C13 -3.1(2)
C10 C11 C12 C17 -0.3(2)
C36 C11 C12 C17 173.44(14)
C17 C12 C13 C14 -1.6(3)
C11 C12 C13 C14 174.97(17)
C12 C13 C14 C15 -0.2(3)
C13 C14 C15 C16 0.8(3)
C14 C15 C16 C17 0.7(3)
C15 C16 C17 C12 -2.5(3)
C15 C16 C17 C1 -178.75(17)
C13 C12 C17 C16 2.9(2)
C11 C12 C17 C16 -173.72(15)
C13 C12 C17 C1 179.32(14)
C11 C12 C17 C1 2.7(2)
C2 C1 C17 C16 171.40(15)
P1 C1 C17 C16 -10.8(2)
C2 C1 C17 C12 -4.8(2)
P1 C1 C17 C12 173.03(11)
O1 P1 C18 C23 -131.53(14)
C24 P1 C18 C23 108.66(15)
C1 P1 C18 C23 -7.21(16)
O1 P1 C18 C19 41.68(15)
C24 P1 C18 C19 -78.13(15)
C1 P1 C18 C19 165.99(13)
C23 C18 C19 C20 0.6(3)
P1 C18 C19 C20 -172.91(15)
C18 C19 C20 C21 -0.5(3)
C19 C20 C21 C22 -0.5(3)
C20 C21 C22 C23 1.4(3)
C19 C18 C23 C22 0.3(2)
P1 C18 C23 C22 173.34(13)
C21 C22 C23 C18 -1.3(3)
O1 P1 C24 C25 -113.22(15)
C18 P1 C24 C25 7.86(18)
C1 P1 C24 C25 124.34(15)
O1 P1 C24 C29 62.61(15)
C18 P1 C24 C29 -176.31(13)
C1 P1 C24 C29 -59.83(15)
C29 C24 C25 C26 1.6(3)
P1 C24 C25 C26 177.31(14)
C24 C25 C26 C27 -0.8(3)
C25 C26 C27 C28 -0.4(3)
C26 C27 C28 C29 0.8(3)
C27 C28 C29 C24 0.0(3)
C25 C24 C29 C28 -1.2(3)
P1 C24 C29 C28 -177.18(15)
O2 C3 C30 C31 125.01(17)
C2 C3 C30 C31 1.3(2)
O2 C3 C30 C35 -57.2(2)
C2 C3 C30 C35 179.07(15)
C35 C30 C31 C32 -0.5(3)
C3 C30 C31 C32 177.22(17)
C30 C31 C32 C33 0.7(3)
C31 C32 C33 C34 -0.5(4)
C32 C33 C34 C35 0.1(4)
C33 C34 C35 C30 0.0(4)
C31 C30 C35 C34 0.2(3)
C3 C30 C35 C34 -177.69(19)
C10 C11 C36 C37 68.0(2)
C12 C11 C36 C37 -105.65(19)
C10 C11 C36 C41 -112.3(2)
C12 C11 C36 C41 74.1(2)
C41 C36 C37 C38 3.4(3)
C11 C36 C37 C38 -176.80(17)
C36 C37 C38 C39 -1.7(3)
C37 C38 C39 C40 -1.2(4)
C38 C39 C40 C41 2.2(4)
C39 C40 C41 C36 -0.4(4)
C37 C36 C41 C40 -2.4(3)
C11 C36 C41 C40 177.9(2)
